data_2232724
loop_
_publ_author_name
'Fun, Hoong-Kun'
'Quah, Ching Kheng'
'Vijesh, A. M.'
'Isloor, A. M.'
'Arulmoli, T.'

_publ_section_title
;
 2-(4-Chloroanilino)-1-(4-chlorophenyl)ethanone
;
_journal_coeditor_code HB6501
_journal_issue 12
_journal_name_full 'Acta Crystallographica Section E'
_journal_page_first o3373
_journal_paper_doi 10.1107/S1600536811048276
_journal_volume 67
_journal_year 2011
_chemical_formula_iupac 'C14 H11 Cl2 N O'
_chemical_formula_moiety 'C14 H11 Cl2 N O'
_chemical_formula_sum 'C14 H11 Cl2 N O'
_chemical_formula_weight 280.14
_chemical_name_systematic
;
2-(4-Chloroanilino)-1-(4-chlorophenyl)ethanone
;
_space_group_IT_number 2
_symmetry_cell_setting triclinic
_symmetry_space_group_name_Hall '-P 1'
_symmetry_space_group_name_H-M 'P -1'
_atom_sites_solution_hydrogens geom
_atom_sites_solution_primary direct
_atom_sites_solution_secondary difmap
_audit_creation_method SHELXL-97
_cell_angle_alpha 85.3370(10)
_cell_angle_beta 89.7720(10)
_cell_angle_gamma 82.5190(10)
_cell_formula_units_Z 2
_cell_length_a 5.7286(3)
_cell_length_b 7.4225(5)
_cell_length_c 15.4274(9)
_cell_measurement_reflns_used 5676
_cell_measurement_temperature 296
_cell_measurement_theta_max 31.52
_cell_measurement_theta_min 2.65
_cell_volume 648.23(7)
_computing_cell_refinement 'SAINT (Bruker, 2009)'
_computing_data_collection 'APEX2 (Bruker, 2009)'
_computing_data_reduction 'SAINT (Bruker, 2009)'
_computing_molecular_graphics 'SHELXTL (Sheldrick, 2008)'
_computing_publication_material 'SHELXTL (Sheldrick, 2008) and PLATON (Spek, 2009)'
_computing_structure_refinement 'SHELXTL (Sheldrick, 2008)'
_computing_structure_solution 'SHELXTL (Sheldrick, 2008)'
_diffrn_ambient_temperature 296
_diffrn_measured_fraction_theta_full 0.986
_diffrn_measured_fraction_theta_max 0.986
_diffrn_measurement_device_type 'Bruker SMART APEXII DUO CCD'
_diffrn_measurement_method '\f and \w scans'
_diffrn_radiation_monochromator graphite
_diffrn_radiation_source 'fine-focus sealed tube'
_diffrn_radiation_type MoK\a
_diffrn_radiation_wavelength 0.71073
_diffrn_reflns_av_R_equivalents 0.0174
_diffrn_reflns_av_sigmaI/netI 0.0171
_diffrn_reflns_limit_h_max 8
_diffrn_reflns_limit_h_min -8
_diffrn_reflns_limit_k_max 10
_diffrn_reflns_limit_k_min -10
_diffrn_reflns_limit_l_max 22
_diffrn_reflns_limit_l_min -22
_diffrn_reflns_number 14634
_diffrn_reflns_theta_full 31.91
_diffrn_reflns_theta_max 31.91
_diffrn_reflns_theta_min 2.65
_diffrn_standards_number 0
_exptl_absorpt_coefficient_mu 0.486
_exptl_absorpt_correction_T_max 0.9306
_exptl_absorpt_correction_T_min 0.7755
_exptl_absorpt_correction_type multi-scan
_exptl_absorpt_process_details '(<i>SADABS</i>; Bruker, 2009)'
_exptl_crystal_colour colorless
_exptl_crystal_density_diffrn 1.435
_exptl_crystal_density_method 'not measured'
_exptl_crystal_description needle
_exptl_crystal_F_000 288
_exptl_crystal_size_max 0.551
_exptl_crystal_size_mid 0.261
_exptl_crystal_size_min 0.15
_refine_diff_density_max 0.286
_refine_diff_density_min -0.307
_refine_ls_extinction_method none
_refine_ls_goodness_of_fit_ref 1.052
_refine_ls_hydrogen_treatment mixed
_refine_ls_matrix_type full
_refine_ls_number_parameters 167
_refine_ls_number_reflns 4406
_refine_ls_number_restraints 0
_refine_ls_restrained_S_all 1.052
_refine_ls_R_factor_all 0.0539
_refine_ls_R_factor_gt 0.0383
_refine_ls_shift/su_max 0.001
_refine_ls_shift/su_mean 0.001
_refine_ls_structure_factor_coef Fsqd
_refine_ls_weighting_details 'calc w=1/[\s^2^(Fo^2^)+(0.0546P)^2^+0.1078P] where P=(Fo^2^+2Fc^2^)/3'
_refine_ls_weighting_scheme calc
_refine_ls_wR_factor_gt 0.1073
_refine_ls_wR_factor_ref 0.1207
_reflns_number_gt 3279
_reflns_number_total 4406
_reflns_threshold_expression I>2\s(I)
_cod_data_source_file hb6501.cif
_cod_data_source_block I
_cod_database_code 2232724
_cod_database_fobs_code 2232724

loop_
_symmetry_equiv_pos_as_xyz
'x, y, z'
'-x, -y, -z'

loop_
_atom_site_type_symbol
_atom_site_label
_atom_site_fract_x
_atom_site_fract_y
_atom_site_fract_z
_atom_site_U_iso_or_equiv
_atom_site_adp_type
_atom_site_calc_flag
_atom_site_refinement_flags
_atom_site_occupancy
_atom_site_symmetry_multiplicity
Cl Cl1 0.53272(7) 0.38195(5) 0.30213(2) 0.06177(13) Uani d . 1 1
Cl Cl2 1.09875(12) 0.23470(8) -0.52931(3) 0.0986(2) Uani d . 1 1
O O1 1.46099(17) 0.11247(15) -0.11538(6) 0.0595(3) Uani d . 1 1
N N1 1.1416(2) 0.20038(17) 0.00358(7) 0.0479(3) Uani d . 1 1
C C1 1.0802(2) 0.20624(16) 0.15684(7) 0.0414(2) Uani d . 1 1
H H1A 1.2343 0.1513 0.1664 0.050 Uiso calc R 1 1
C C2 0.9398(2) 0.24941(18) 0.22701(8) 0.0450(3) Uani d . 1 1
H H2A 0.9990 0.2233 0.2833 0.054 Uiso calc R 1 1
C C3 0.7107(2) 0.33154(16) 0.21332(8) 0.0418(2) Uani d . 1 1
C C4 0.6222(2) 0.37011(17) 0.13004(8) 0.0448(3) Uani d . 1 1
H H4A 0.4682 0.4259 0.1213 0.054 Uiso calc R 1 1
C C5 0.7621(2) 0.32599(17) 0.05920(8) 0.0428(2) Uani d . 1 1
H H5A 0.7008 0.3513 0.0032 0.051 Uiso calc R 1 1
C C6 0.99495(19) 0.24365(14) 0.07159(7) 0.0363(2) Uani d . 1 1
C C7 1.0671(2) 0.23121(16) -0.08528(7) 0.0392(2) Uani d . 1 1
H H7A 1.0121 0.3597 -0.0986 0.047 Uiso calc R 1 1
H H7B 0.9371 0.1631 -0.0946 0.047 Uiso calc R 1 1
C C8 1.2670(2) 0.17276(15) -0.14502(7) 0.0399(2) Uani d . 1 1
C C9 1.2203(2) 0.19003(15) -0.24018(7) 0.0392(2) Uani d . 1 1
C C10 1.3956(2) 0.12290(19) -0.29565(9) 0.0519(3) Uani d . 1 1
H H10A 1.5399 0.0686 -0.2726 0.062 Uiso calc R 1 1
C C11 1.3597(3) 0.1352(2) -0.38450(9) 0.0623(4) Uani d . 1 1
H H11A 1.4780 0.0889 -0.4212 0.075 Uiso calc R 1 1
C C12 1.1463(3) 0.2168(2) -0.41788(9) 0.0583(4) Uani d . 1 1
C C13 0.9689(3) 0.2858(2) -0.36467(9) 0.0592(4) Uani d . 1 1
H H13A 0.8257 0.3412 -0.3883 0.071 Uiso calc R 1 1
C C14 1.0057(2) 0.27170(19) -0.27579(8) 0.0497(3) Uani d . 1 1
H H14A 0.8861 0.3172 -0.2394 0.060 Uiso calc R 1 1
H H1N1 1.266(3) 0.146(2) 0.0124(11) 0.058(5) Uiso d . 1 1

loop_
_atom_site_aniso_label
_atom_site_aniso_U_11
_atom_site_aniso_U_22
_atom_site_aniso_U_33
_atom_site_aniso_U_12
_atom_site_aniso_U_13
_atom_site_aniso_U_23
Cl1 0.0600(2) 0.0724(2) 0.0522(2) -0.00031(16) 0.01890(15) -0.01462(16)
Cl2 0.1357(5) 0.1203(4) 0.03485(19) 0.0016(4) -0.0021(2) -0.0062(2)
O1 0.0450(5) 0.0820(7) 0.0464(5) 0.0127(5) -0.0019(4) -0.0088(5)
N1 0.0406(5) 0.0649(7) 0.0342(5) 0.0077(5) 0.0009(4) -0.0032(4)
C1 0.0368(5) 0.0484(6) 0.0370(5) 0.0015(4) -0.0030(4) -0.0028(4)
C2 0.0460(6) 0.0537(7) 0.0343(5) -0.0022(5) -0.0024(4) -0.0050(5)
C3 0.0422(6) 0.0426(6) 0.0409(5) -0.0038(4) 0.0072(4) -0.0075(4)
C4 0.0354(5) 0.0496(6) 0.0472(6) 0.0009(5) 0.0017(4) -0.0003(5)
C5 0.0382(5) 0.0511(6) 0.0370(5) -0.0008(5) -0.0029(4) 0.0007(4)
C6 0.0370(5) 0.0370(5) 0.0346(5) -0.0034(4) 0.0006(4) -0.0028(4)
C7 0.0390(5) 0.0440(6) 0.0342(5) -0.0033(4) 0.0020(4) -0.0044(4)
C8 0.0402(5) 0.0407(5) 0.0382(5) -0.0017(4) 0.0028(4) -0.0051(4)
C9 0.0424(5) 0.0389(5) 0.0360(5) -0.0036(4) 0.0041(4) -0.0042(4)
C10 0.0497(7) 0.0587(7) 0.0442(6) 0.0056(6) 0.0078(5) -0.0063(5)
C11 0.0715(9) 0.0697(9) 0.0429(7) 0.0045(7) 0.0163(6) -0.0099(6)
C12 0.0788(10) 0.0608(8) 0.0348(6) -0.0071(7) 0.0034(6) -0.0044(5)
C13 0.0592(8) 0.0745(9) 0.0408(6) 0.0020(7) -0.0048(6) -0.0024(6)
C14 0.0463(6) 0.0611(8) 0.0393(6) 0.0028(5) 0.0028(5) -0.0056(5)

loop_
_atom_type_symbol
_atom_type_description
_atom_type_scat_dispersion_real
_atom_type_scat_dispersion_imag
_atom_type_scat_source
C C 0.0033 0.0016 'International Tables Vol C Tables 4.2.6.8 and 6.1.1.4'
H H 0.0000 0.0000 'International Tables Vol C Tables 4.2.6.8 and 6.1.1.4'
N N 0.0061 0.0033 'International Tables Vol C Tables 4.2.6.8 and 6.1.1.4'
O O 0.0106 0.0060 'International Tables Vol C Tables 4.2.6.8 and 6.1.1.4'
Cl Cl 0.1484 0.1585 'International Tables Vol C Tables 4.2.6.8 and 6.1.1.4'

loop_
_geom_angle_atom_site_label_1
_geom_angle_atom_site_label_2
_geom_angle_atom_site_label_3
_geom_angle
C6 N1 C7 122.77(10)
C6 N1 H1N1 120.3(13)
C7 N1 H1N1 116.5(13)
C2 C1 C6 121.18(10)
C2 C1 H1A 119.4
C6 C1 H1A 119.4
C1 C2 C3 119.77(11)
C1 C2 H2A 120.1
C3 C2 H2A 120.1
C4 C3 C2 120.29(11)
C4 C3 Cl1 120.13(9)
C2 C3 Cl1 119.56(9)
C3 C4 C5 120.22(11)
C3 C4 H4A 119.9
C5 C4 H4A 119.9
C4 C5 C6 120.41(10)
C4 C5 H5A 119.8
C6 C5 H5A 119.8
N1 C6 C1 119.28(10)
N1 C6 C5 122.59(10)
C1 C6 C5 118.13(10)
N1 C7 C8 110.63(10)
N1 C7 H7A 109.5
C8 C7 H7A 109.5
N1 C7 H7B 109.5
C8 C7 H7B 109.5
H7A C7 H7B 108.1
O1 C8 C9 121.31(11)
O1 C8 C7 120.43(10)
C9 C8 C7 118.26(10)
C10 C9 C14 118.66(11)
C10 C9 C8 119.16(11)
C14 C9 C8 122.18(10)
C11 C10 C9 121.18(13)
C11 C10 H10A 119.4
C9 C10 H10A 119.4
C12 C11 C10 118.92(13)
C12 C11 H11A 120.5
C10 C11 H11A 120.5
C11 C12 C13 121.39(13)
C11 C12 Cl2 119.56(12)
C13 C12 Cl2 119.05(12)
C12 C13 C14 119.30(13)
C12 C13 H13A 120.4
C14 C13 H13A 120.4
C13 C14 C9 120.55(12)
C13 C14 H14A 119.7
C9 C14 H14A 119.7

loop_
_geom_bond_atom_site_label_1
_geom_bond_atom_site_label_2
_geom_bond_distance
Cl1 C3 1.7406(12)
Cl2 C12 1.7332(14)
O1 C8 1.2187(14)
N1 C6 1.3738(15)
N1 C7 1.4290(15)
N1 H1N1 0.780(17)
C1 C2 1.3798(16)
C1 C6 1.3985(15)
C1 H1A 0.9300
C2 C3 1.3823(17)
C2 H2A 0.9300
C3 C4 1.3774(17)
C4 C5 1.3881(17)
C4 H4A 0.9300
C5 C6 1.4000(16)
C5 H5A 0.9300
C7 C8 1.5091(15)
C7 H7A 0.9700
C7 H7B 0.9700
C8 C9 1.4855(16)
C9 C10 1.3860(16)
C9 C14 1.3921(17)
C10 C11 1.3808(19)
C10 H10A 0.9300
C11 C12 1.374(2)
C11 H11A 0.9300
C12 C13 1.377(2)
C13 C14 1.3817(18)
C13 H13A 0.9300
C14 H14A 0.9300

loop_
_geom_torsion_atom_site_label_1
_geom_torsion_atom_site_label_2
_geom_torsion_atom_site_label_3
_geom_torsion_atom_site_label_4
_geom_torsion
C6 C1 C2 C3 -0.17(19)
C1 C2 C3 C4 0.11(19)
C1 C2 C3 Cl1 178.85(10)
C2 C3 C4 C5 0.29(19)
Cl1 C3 C4 C5 -178.44(10)
C3 C4 C5 C6 -0.64(19)
C7 N1 C6 C1 178.89(11)
C7 N1 C6 C5 -1.74(19)
C2 C1 C6 N1 179.23(12)
C2 C1 C6 C5 -0.16(18)
C4 C5 C6 N1 -178.81(12)
C4 C5 C6 C1 0.57(18)
C6 N1 C7 C8 179.16(11)
N1 C7 C8 O1 -1.37(17)
N1 C7 C8 C9 178.35(10)
O1 C8 C9 C10 5.16(19)
C7 C8 C9 C10 -174.56(11)
O1 C8 C9 C14 -174.82(13)
C7 C8 C9 C14 5.46(17)
C14 C9 C10 C11 -0.3(2)
C8 C9 C10 C11 179.70(13)
C9 C10 C11 C12 0.5(2)
C10 C11 C12 C13 -0.1(3)
C10 C11 C12 Cl2 179.61(12)
C11 C12 C13 C14 -0.3(3)
Cl2 C12 C13 C14 179.92(12)
C12 C13 C14 C9 0.5(2)
C10 C9 C14 C13 -0.2(2)
C8 C9 C14 C13 179.82(13)

loop_
_cod_related_entry_id
_cod_related_entry_database
_cod_related_entry_code
1 ChemSpider 296994
